data_4034147
loop_
_publ_author_name
'Beesu, Mallesh'
'Mehta, Goverdhan'

_publ_section_title
;
 Synthesis of Quinolines and Isoquinolines via Site-Selective, Domino
 Benzannulation of 2- and 3-Chloropyridyl Ynones with Nitromethane.
;
_journal_issue 13
_journal_name_full 'The Journal of organic chemistry'
_journal_page_first 8731
_journal_page_last 8742
_journal_paper_doi 10.1021/acs.joc.9b00950
_journal_volume 84
_journal_year 2019
_chemical_formula_moiety 'C16 H12 N2 O4'
_chemical_formula_sum 'C16 H12 N2 O4'
_chemical_formula_weight 296.28
_space_group_crystal_system monoclinic
_space_group_IT_number 14
_space_group_name_Hall '-P 2ybc'
_space_group_name_H-M_alt 'P 1 21/c 1'
_atom_sites_solution_hydrogens mixed
_audit_creation_method SHELXL-2014/7
_cell_angle_alpha 90
_cell_angle_beta 106.149(4)
_cell_angle_gamma 90
_cell_formula_units_Z 4
_cell_length_a 10.4313(12)
_cell_length_b 9.4929(10)
_cell_length_c 14.4559(17)
_cell_measurement_reflns_used 9815
_cell_measurement_temperature 300(2)
_cell_measurement_theta_max 26.02
_cell_measurement_theta_min 2.60
_cell_volume 1375.0(3)
_computing_structure_refinement 'SHELXL-2014/7 (Sheldrick, 2014)'
_diffrn_ambient_temperature 300(2)
_diffrn_measured_fraction_theta_full 1.000
_diffrn_measured_fraction_theta_max 0.996
_diffrn_measurement_device_type 'Bruker APEX-II CCD'
_diffrn_measurement_method '\f and \w scans'
_diffrn_radiation_type MoK\a
_diffrn_radiation_wavelength 0.71073
_diffrn_reflns_av_R_equivalents 0.0572
_diffrn_reflns_av_unetI/netI 0.0131
_diffrn_reflns_Laue_measured_fraction_full 1.000
_diffrn_reflns_Laue_measured_fraction_max 0.996
_diffrn_reflns_limit_h_max 12
_diffrn_reflns_limit_h_min -12
_diffrn_reflns_limit_k_max 11
_diffrn_reflns_limit_k_min -11
_diffrn_reflns_limit_l_max 17
_diffrn_reflns_limit_l_min -17
_diffrn_reflns_number 91803
_diffrn_reflns_point_group_measured_fraction_full 1.000
_diffrn_reflns_point_group_measured_fraction_max 0.996
_diffrn_reflns_theta_full 25.242
_diffrn_reflns_theta_max 26.299
_diffrn_reflns_theta_min 2.599
_exptl_absorpt_coefficient_mu 0.105
_exptl_absorpt_correction_T_max 0.7453
_exptl_absorpt_correction_T_min 0.7160
_exptl_absorpt_correction_type multi-scan
_exptl_absorpt_process_details sadabs
_exptl_crystal_colour PALE-YELLOW
_exptl_crystal_density_diffrn 1.431
_exptl_crystal_description BLOCK
_exptl_crystal_F_000 616
_refine_diff_density_max 0.179
_refine_diff_density_min -0.206
_refine_diff_density_rms 0.046
_refine_ls_extinction_method none
_refine_ls_goodness_of_fit_ref 1.125
_refine_ls_hydrogen_treatment mixed
_refine_ls_matrix_type full
_refine_ls_number_parameters 204
_refine_ls_number_reflns 2770
_refine_ls_number_restraints 0
_refine_ls_restrained_S_all 1.125
_refine_ls_R_factor_all 0.0578
_refine_ls_R_factor_gt 0.0465
_refine_ls_shift/su_max 0.000
_refine_ls_shift/su_mean 0.000
_refine_ls_structure_factor_coef Fsqd
_refine_ls_weighting_details 'w=1/[\s^2^(Fo^2^)+(0.0469P)^2^+0.6700P] where P=(Fo^2^+2Fc^2^)/3'
_refine_ls_weighting_scheme calc
_refine_ls_wR_factor_gt 0.1108
_refine_ls_wR_factor_ref 0.1182
_reflns_Friedel_coverage 0.000
_reflns_number_gt 2351
_reflns_number_total 2770
_reflns_threshold_expression 'I > 2\s(I)'
_cod_data_source_file jo9b00950_si_002.cif
_cod_data_source_block shelx
_cod_original_sg_symbol_H-M 'P 21/c'
_cod_database_code 4034147
_shelx_shelxl_version_number 2014/7
_shelx_space_group_comment
;
The symmetry employed for this shelxl refinement is uniquely defined
by the following loop, which should always be used as a source of
symmetry information in preference to the above space-group names.
They are only intended as comments.
;

loop_
_space_group_symop_operation_xyz
'x, y, z'
'-x, y+1/2, -z+1/2'
'-x, -y, -z'
'x, -y-1/2, z-1/2'

loop_
_atom_site_label
_atom_site_type_symbol
_atom_site_fract_x
_atom_site_fract_y
_atom_site_fract_z
_atom_site_U_iso_or_equiv
_atom_site_adp_type
_atom_site_occupancy
_atom_site_site_symmetry_order
_atom_site_calc_flag
_atom_site_refinement_flags_posn
_atom_site_refinement_flags_adp
H17 H 0.550(3) 0.237(3) 0.256(2) 0.070(8) Uiso 1 1 d . .
O1 O 0.58272(14) 0.19406(17) 0.30967(10) 0.0483(4) Uani 1 1 d . .
O4 O 0.09441(13) 0.26551(15) 0.44439(11) 0.0492(4) Uani 1 1 d . .
N1 N 0.55251(14) 0.17463(16) 0.63319(9) 0.0330(3) Uani 1 1 d . .
N2 N 0.32689(15) 0.3464(2) 0.58603(10) 0.0458(4) Uani 1 1 d . .
O2 O 0.31518(17) 0.4727(2) 0.59855(12) 0.0717(5) Uani 1 1 d . .
O3 O 0.29007(17) 0.2544(2) 0.63162(11) 0.0760(6) Uani 1 1 d . .
C5 C 0.50382(15) 0.21729(17) 0.53925(11) 0.0279(3) Uani 1 1 d . .
C6 C 0.38953(16) 0.30427(19) 0.51162(11) 0.0310(4) Uani 1 1 d . .
C7 C 0.33720(16) 0.35171(18) 0.41851(11) 0.0298(4) Uani 1 1 d . .
C4 C 0.56665(15) 0.17751(18) 0.46822(11) 0.0295(4) Uani 1 1 d . .
C10 C 0.21223(16) 0.43553(18) 0.38439(11) 0.0309(4) Uani 1 1 d . .
C9 C 0.51588(17) 0.23239(19) 0.37325(11) 0.0330(4) Uani 1 1 d . .
C15 C 0.09055(16) 0.39049(19) 0.39740(12) 0.0331(4) Uani 1 1 d . .
C8 C 0.40499(17) 0.31549(19) 0.35025(12) 0.0350(4) Uani 1 1 d . .
H8 H 0.3732 0.3492 0.2876 0.042 Uiso 1 1 calc R U
C3 C 0.67534(17) 0.08411(19) 0.49461(12) 0.0351(4) Uani 1 1 d . .
H3 H 0.7173 0.0542 0.4491 0.042 Uiso 1 1 calc R U
C2 C 0.71875(18) 0.0377(2) 0.58726(13) 0.0392(4) Uani 1 1 d . .
H2 H 0.7892 -0.0257 0.6057 0.047 Uiso 1 1 calc R U
C1 C 0.65505(17) 0.0876(2) 0.65379(12) 0.0374(4) Uani 1 1 d . .
H1 H 0.6872 0.0573 0.7172 0.045 Uiso 1 1 calc R U
C11 C 0.2131(2) 0.5586(2) 0.33317(14) 0.0435(5) Uani 1 1 d . .
H11 H 0.2925 0.5891 0.3226 0.052 Uiso 1 1 calc R U
C14 C -0.02392(18) 0.4690(2) 0.36146(13) 0.0436(5) Uani 1 1 d . .
H14 H -0.1042 0.4386 0.3707 0.052 Uiso 1 1 calc R U
C13 C -0.0196(2) 0.5922(2) 0.31187(15) 0.0519(5) Uani 1 1 d . .
H13 H -0.0970 0.6449 0.2882 0.062 Uiso 1 1 calc R U
C12 C 0.0979(2) 0.6375(2) 0.29727(15) 0.0545(6) Uani 1 1 d . .
H12 H 0.1005 0.7204 0.2636 0.065 Uiso 1 1 calc R U
C16 C -0.0229(2) 0.2187(3) 0.46688(17) 0.0612(6) Uani 1 1 d . .
H16A H -0.0578 0.2937 0.4973 0.092 Uiso 1 1 calc R U
H16B H -0.0017 0.1396 0.5098 0.092 Uiso 1 1 calc R U
H16C H -0.0885 0.1913 0.4088 0.092 Uiso 1 1 calc R U

loop_
_atom_site_aniso_label
_atom_site_aniso_U_11
_atom_site_aniso_U_22
_atom_site_aniso_U_33
_atom_site_aniso_U_23
_atom_site_aniso_U_13
_atom_site_aniso_U_12
O1 0.0502(8) 0.0741(10) 0.0276(7) 0.0077(7) 0.0224(6) 0.0162(7)
O4 0.0385(7) 0.0505(8) 0.0611(9) 0.0136(7) 0.0182(6) -0.0053(6)
N1 0.0319(7) 0.0469(8) 0.0196(6) 0.0001(6) 0.0062(5) -0.0029(6)
N2 0.0331(8) 0.0813(13) 0.0235(7) -0.0033(8) 0.0085(6) 0.0121(8)
O2 0.0621(10) 0.0890(13) 0.0670(11) -0.0401(10) 0.0229(8) 0.0069(9)
O3 0.0648(10) 0.1293(16) 0.0474(9) 0.0376(10) 0.0380(8) 0.0295(10)
C5 0.0251(8) 0.0371(9) 0.0213(7) -0.0015(6) 0.0062(6) -0.0054(7)
C6 0.0300(8) 0.0438(9) 0.0218(8) -0.0025(7) 0.0116(6) -0.0022(7)
C7 0.0283(8) 0.0370(9) 0.0239(8) -0.0004(6) 0.0069(6) -0.0039(7)
C4 0.0267(8) 0.0388(9) 0.0236(8) -0.0022(7) 0.0082(6) -0.0054(7)
C10 0.0307(8) 0.0367(9) 0.0238(8) -0.0017(7) 0.0049(6) -0.0007(7)
C9 0.0322(8) 0.0466(10) 0.0238(8) -0.0021(7) 0.0138(7) -0.0034(7)
C15 0.0319(8) 0.0393(9) 0.0273(8) -0.0053(7) 0.0070(7) -0.0015(7)
C8 0.0355(9) 0.0495(10) 0.0207(8) 0.0044(7) 0.0088(7) -0.0006(8)
C3 0.0307(8) 0.0430(10) 0.0341(9) -0.0033(7) 0.0131(7) -0.0018(7)
C2 0.0316(9) 0.0441(10) 0.0391(10) 0.0013(8) 0.0052(7) 0.0037(8)
C1 0.0339(9) 0.0480(10) 0.0266(8) 0.0053(7) 0.0022(7) -0.0012(8)
C11 0.0429(10) 0.0454(11) 0.0406(10) 0.0081(8) 0.0091(8) -0.0040(8)
C14 0.0310(9) 0.0578(12) 0.0392(10) -0.0117(9) 0.0051(8) 0.0018(8)
C13 0.0471(11) 0.0579(13) 0.0424(11) -0.0044(10) -0.0016(9) 0.0182(10)
C12 0.0672(14) 0.0447(12) 0.0448(11) 0.0114(9) 0.0046(10) 0.0096(10)
C16 0.0562(13) 0.0759(16) 0.0590(14) -0.0024(12) 0.0283(11) -0.0248(12)

loop_
_atom_type_symbol
_atom_type_description
_atom_type_scat_dispersion_real
_atom_type_scat_dispersion_imag
_atom_type_scat_source
C C 0.0033 0.0016 'International Tables Vol C Tables 4.2.6.8 and 6.1.1.4'
H H 0.0000 0.0000 'International Tables Vol C Tables 4.2.6.8 and 6.1.1.4'
N N 0.0061 0.0033 'International Tables Vol C Tables 4.2.6.8 and 6.1.1.4'
O O 0.0106 0.0060 'International Tables Vol C Tables 4.2.6.8 and 6.1.1.4'

loop_
_geom_angle_atom_site_label_1
_geom_angle_atom_site_label_2
_geom_angle_atom_site_label_3
_geom_angle
C9 O1 H17 109.6(17)
C15 O4 C16 118.55(16)
C1 N1 C5 117.53(14)
O3 N2 O2 124.23(18)
O3 N2 C6 118.35(18)
O2 N2 C6 117.42(18)
N1 C5 C6 120.20(14)
N1 C5 C4 121.40(15)
C6 C5 C4 118.39(14)
C7 C6 C5 122.69(14)
C7 C6 N2 119.48(15)
C5 C6 N2 117.82(14)
C6 C7 C8 117.69(15)
C6 C7 C10 124.74(14)
C8 C7 C10 117.56(14)
C3 C4 C5 118.23(15)
C3 C4 C9 123.18(15)
C5 C4 C9 118.59(15)
C11 C10 C15 118.04(16)
C11 C10 C7 119.53(15)
C15 C10 C7 122.33(15)
O1 C9 C8 123.67(15)
O1 C9 C4 115.70(15)
C8 C9 C4 120.62(15)
O4 C15 C14 124.08(16)
O4 C15 C10 115.50(15)
C14 C15 C10 120.40(17)
C9 C8 C7 121.89(15)
C9 C8 H8 119.1
C7 C8 H8 119.1
C2 C3 C4 119.54(16)
C2 C3 H3 120.2
C4 C3 H3 120.2
C3 C2 C1 118.44(17)
C3 C2 H2 120.8
C1 C2 H2 120.8
N1 C1 C2 124.69(16)
N1 C1 H1 117.7
C2 C1 H1 117.7
C10 C11 C12 121.45(19)
C10 C11 H11 119.3
C12 C11 H11 119.3
C13 C14 C15 120.25(18)
C13 C14 H14 119.9
C15 C14 H14 119.9
C12 C13 C14 120.39(18)
C12 C13 H13 119.8
C14 C13 H13 119.8
C13 C12 C11 119.5(2)
C13 C12 H12 120.3
C11 C12 H12 120.3
O4 C16 H16A 109.5
O4 C16 H16B 109.5
H16A C16 H16B 109.5
O4 C16 H16C 109.5
H16A C16 H16C 109.5
H16B C16 H16C 109.5

loop_
_geom_bond_atom_site_label_1
_geom_bond_atom_site_label_2
_geom_bond_distance
O1 C9 1.349(2)
O1 H17 0.86(3)
O4 C15 1.362(2)
O4 C16 1.422(2)
N1 C1 1.318(2)
N1 C5 1.372(2)
N2 O3 1.219(2)
N2 O2 1.224(2)
N2 C6 1.461(2)
C5 C6 1.413(2)
C5 C4 1.415(2)
C6 C7 1.380(2)
C7 C8 1.407(2)
C7 C10 1.489(2)
C4 C3 1.406(2)
C4 C9 1.426(2)
C10 C11 1.385(2)
C10 C15 1.401(2)
C9 C8 1.363(2)
C15 C14 1.381(3)
C8 H8 0.9300
C3 C2 1.362(3)
C3 H3 0.9300
C2 C1 1.395(3)
C2 H2 0.9300
C1 H1 0.9300
C11 C12 1.388(3)
C11 H11 0.9300
C14 C13 1.379(3)
C14 H14 0.9300
C13 C12 1.370(3)
C13 H13 0.9300
C12 H12 0.9300
C16 H16A 0.9600
C16 H16B 0.9600
C16 H16C 0.9600
